data_4030590
loop_
_publ_author_name
'Bera, Kalisankar'
'Namboothiri, Irishi N. N.'

_publ_section_title
;
 Quinine-Derived Thiourea and Squaramide Catalyzed Conjugate Addition of
 \a-Nitrophosphonates to Enones: Asymmetric Synthesis of Quaternary
 \a-Aminophosphonates.
;
_journal_issue 3
_journal_name_full 'The Journal of organic chemistry'
_journal_page_first 1402
_journal_page_last 1413
_journal_paper_doi 10.1021/jo502332r
_journal_volume 80
_journal_year 2015
_chemical_absolute_configuration ad
_chemical_formula_moiety 'C18 H28 N O8 P'
_chemical_formula_sum 'C18 H28 N O8 P'
_chemical_formula_weight 417.38
_chemical_name_systematic
;
 ?
;
_space_group_IT_number 19
_symmetry_cell_setting orthorhombic
_symmetry_space_group_name_Hall 'P 2ac 2ab'
_symmetry_space_group_name_H-M 'P 21 21 21'
_atom_sites_solution_hydrogens geom
_atom_sites_solution_primary direct
_atom_sites_solution_secondary difmap
_audit_creation_method SHELXL-97
_cell_angle_alpha 90.00
_cell_angle_beta 90.00
_cell_angle_gamma 90.00
_cell_formula_units_Z 4
_cell_length_a 6.9842(3)
_cell_length_b 8.3280(3)
_cell_length_c 36.1818(18)
_cell_measurement_reflns_used 1732
_cell_measurement_temperature 150(2)
_cell_measurement_theta_max 32.5675
_cell_measurement_theta_min 2.9048
_cell_volume 2104.49(16)
_computing_cell_refinement 'CrysAlis RED, Oxford Diffraction Ltd.,'
_computing_data_collection 'CrysAlis CCD, Oxford Diffraction Ltd.,'
_computing_data_reduction 'CrysAlis RED, Oxford Diffraction Ltd.,'
_computing_molecular_graphics Ortep3
_computing_publication_material Shelx97
_computing_structure_refinement 'SHELXL-97 (Sheldrick, 1997)'
_computing_structure_solution 'SHELXS-97 (Sheldrick, 1997)'
_diffrn_ambient_temperature 150(2)
_diffrn_detector_area_resol_mean 15.9948
_diffrn_measured_fraction_theta_full 0.998
_diffrn_measured_fraction_theta_max 0.998
_diffrn_measurement_device_type 'OXFORD DIFFRACTION SUPER NOVA'
_diffrn_measurement_method \w/q-scan
_diffrn_radiation_monochromator graphite
_diffrn_radiation_source 'Micro-Focus (Mo) X-ray Source'
_diffrn_radiation_type MoK\a
_diffrn_radiation_wavelength 0.71073
_diffrn_reflns_av_R_equivalents 0.0000
_diffrn_reflns_av_sigmaI/netI 0.0523
_diffrn_reflns_limit_h_max 8
_diffrn_reflns_limit_h_min -8
_diffrn_reflns_limit_k_max 9
_diffrn_reflns_limit_k_min -8
_diffrn_reflns_limit_l_max 43
_diffrn_reflns_limit_l_min -42
_diffrn_reflns_number 16632
_diffrn_reflns_theta_full 25.00
_diffrn_reflns_theta_max 25.00
_diffrn_reflns_theta_min 2.97
_exptl_absorpt_coefficient_mu 0.174
_exptl_absorpt_correction_T_max 0.9778
_exptl_absorpt_correction_T_min 0.9644
_exptl_absorpt_correction_type multi-scan
_exptl_absorpt_process_details
;
CrysAlis RED, Oxford Diffraction Ltd.,
Version 1.171.31.7 (release 18-10-2006 CrysAlis171 .NET)
(compiled Oct 18 2006,16:28:17)
Empirical absorption correction using spherical harmonics,
 implemented in SCALE3 ABSPACK scaling algorithm.
;
_exptl_crystal_colour colorless
_exptl_crystal_density_diffrn 1.317
_exptl_crystal_density_method 'not measured'
_exptl_crystal_description block
_exptl_crystal_F_000 888
_exptl_crystal_size_max 0.21
_exptl_crystal_size_mid 0.17
_exptl_crystal_size_min 0.13
_refine_diff_density_max 0.340
_refine_diff_density_min -0.312
_refine_diff_density_rms 0.049
_refine_ls_abs_structure_details 'Flack H D (1983), Acta Cryst. A39, 876-881'
_refine_ls_abs_structure_Flack -0.09(9)
_refine_ls_extinction_method none
_refine_ls_goodness_of_fit_ref 1.047
_refine_ls_hydrogen_treatment riding
_refine_ls_matrix_type full
_refine_ls_number_parameters 258
_refine_ls_number_reflns 16632
_refine_ls_number_restraints 0
_refine_ls_restrained_S_all 1.047
_refine_ls_R_factor_all 0.0709
_refine_ls_R_factor_gt 0.0542
_refine_ls_shift/su_max 0.001
_refine_ls_shift/su_mean 0.000
_refine_ls_structure_factor_coef Fsqd
_refine_ls_weighting_details 'calc w=1/[\s^2^(Fo^2^)+(0.0601P)^2^+0.4817P] where P=(Fo^2^+2Fc^2^)/3'
_refine_ls_weighting_scheme calc
_refine_ls_wR_factor_gt 0.1321
_refine_ls_wR_factor_ref 0.1479
_reflns_number_gt 12993
_reflns_number_total 16632
_reflns_threshold_expression >2sigma(I)
_cod_data_source_file jo502332r_si_003.cif
_cod_data_source_block inn006
_cod_depositor_comments
;
The following automatic conversions were performed:

'_symmetry_cell_setting' value 'Orthorhombic' changed to
'orthorhombic' according to
/usr/data/users/saulius/crontab/automatic-downloads/rss-feeds/ACS/lib/dictionaries/cif_core.dic
dictionary named 'cif_core.dic' version 2.4.2 from 2011-04-26.

Automatic conversion script
Id: cif_fix_values 3008 2015-01-20 13:52:24Z robertas 

 Adding full bibliography for 4030590--4030591.cif.
;
_cod_database_code 4030590

loop_
_symmetry_equiv_pos_as_xyz
'x, y, z'
'-x+1/2, -y, z+1/2'
'x+1/2, -y+1/2, -z'
'-x, y+1/2, -z+1/2'

loop_
_atom_site_label
_atom_site_type_symbol
_atom_site_fract_x
_atom_site_fract_y
_atom_site_fract_z
_atom_site_U_iso_or_equiv
_atom_site_adp_type
_atom_site_occupancy
_atom_site_symmetry_multiplicity
_atom_site_calc_flag
_atom_site_refinement_flags
C1 C 0.2140(2) 0.3141(2) 0.36067(5) 0.0535(4) Uani 1 1 d .
C2 C 0.0449(2) 0.3561(2) 0.33790(5) 0.0463(4) Uani 1 1 d .
C3 C 0.0389(2) 0.5093(2) 0.32173(5) 0.0482(4) Uani 1 1 d .
H3 H 0.1398 0.5832 0.3263 0.058 Uiso 1 1 calc R
C4 C -0.1110(2) 0.5534(2) 0.29940(5) 0.0484(4) Uani 1 1 d .
C5 C -0.2603(2) 0.4446(2) 0.29273(5) 0.0498(4) Uani 1 1 d .
C6 C -0.2559(2) 0.2952(2) 0.30872(6) 0.0566(5) Uani 1 1 d .
H6 H -0.3574 0.2216 0.3043 0.068 Uiso 1 1 calc R
C7 C -0.1044(2) 0.2510(2) 0.33121(6) 0.0559(5) Uani 1 1 d .
H7 H -0.1029 0.1473 0.3422 0.067 Uiso 1 1 calc R
C8 C 0.0113(3) 0.8165(3) 0.29051(7) 0.0759(6) Uani 1 1 d .
H8A H 0.1384 0.7772 0.2834 0.114 Uiso 1 1 calc R
H8B H 0.0093 0.8386 0.3171 0.114 Uiso 1 1 calc R
H8C H -0.0172 0.9154 0.2769 0.114 Uiso 1 1 calc R
C9 C -0.5570(2) 0.3925(3) 0.26181(6) 0.0707(6) Uani 1 1 d .
H9A H -0.6226 0.3656 0.2849 0.106 Uiso 1 1 calc R
H9B H -0.5082 0.2941 0.2503 0.106 Uiso 1 1 calc R
H9C H -0.6471 0.4452 0.2450 0.106 Uiso 1 1 calc R
C10 C 0.2316(2) 0.1455(2) 0.37513(6) 0.0649(6) Uani 1 1 d .
H10A H 0.2030 0.0693 0.3549 0.078 Uiso 1 1 calc R
H10B H 0.1350 0.1289 0.3948 0.078 Uiso 1 1 calc R
C11 C 0.4296(2) 0.1081(2) 0.39066(5) 0.0543(4) Uani 1 1 d .
H11A H 0.5268 0.1301 0.3714 0.065 Uiso 1 1 calc R
H11B H 0.4554 0.1806 0.4118 0.065 Uiso 1 1 calc R
C12 C 0.4503(2) -0.0653(2) 0.40353(5) 0.0494(4) Uani 1 1 d .
C13 C 0.3889(3) -0.1920(2) 0.37613(6) 0.0608(5) Uani 1 1 d .
H13A H 0.2485 -0.1849 0.3727 0.073 Uiso 1 1 calc R
H13B H 0.4178 -0.2993 0.3865 0.073 Uiso 1 1 calc R
C14 C 0.4856(3) -0.1770(3) 0.33867(7) 0.0939(8) Uani 1 1 d .
H14A H 0.6235 -0.1613 0.3421 0.141 Uiso 1 1 calc R
H14B H 0.4321 -0.0849 0.3254 0.141 Uiso 1 1 calc R
H14C H 0.4636 -0.2751 0.3243 0.141 Uiso 1 1 calc R
C15 C 0.8016(5) -0.0287(5) 0.48642(8) 0.1372(13) Uani 1 1 d .
H15A H 0.7321 -0.1205 0.4975 0.165 Uiso 1 1 calc R
H15B H 0.9349 -0.0641 0.4819 0.165 Uiso 1 1 calc R
C16 C 0.8059(5) 0.0922(4) 0.51171(9) 0.1327(11) Uani 1 1 d .
H16A H 0.6747 0.1223 0.5184 0.199 Uiso 1 1 calc R
H16B H 0.8719 0.1854 0.5011 0.199 Uiso 1 1 calc R
H16C H 0.8743 0.0561 0.5339 0.199 Uiso 1 1 calc R
C17 C 0.8080(6) -0.4074(4) 0.41693(13) 0.1724(18) Uani 1 1 d .
H17A H 0.7620 -0.4204 0.3912 0.207 Uiso 1 1 calc R
H17B H 0.9426 -0.3707 0.4154 0.207 Uiso 1 1 calc R
C18 C 0.8107(6) -0.5459(4) 0.43127(10) 0.1610(16) Uani 1 1 d .
H18A H 0.6956 -0.6050 0.4238 0.241 Uiso 1 1 calc R
H18B H 0.8139 -0.5362 0.4583 0.241 Uiso 1 1 calc R
H18C H 0.9247 -0.6039 0.4228 0.241 Uiso 1 1 calc R
N1 N 0.3216(3) -0.0870(3) 0.43811(5) 0.0758(5) Uani 1 1 d .
O1 O 0.3392(2) 0.41082(17) 0.36640(5) 0.0897(5) Uani 1 1 d .
O2 O -0.12796(17) 0.69860(15) 0.28199(4) 0.0626(3) Uani 1 1 d .
O3 O -0.40058(17) 0.49876(17) 0.26944(4) 0.0644(4) Uani 1 1 d .
O4 O 0.83555(16) -0.0667(2) 0.38922(5) 0.0900(5) Uani 1 1 d .
O5 O 0.2890(4) 0.0295(3) 0.45705(6) 0.1356(8) Uani 1 1 d .
O6 O 0.2604(3) -0.2193(3) 0.44480(6) 0.1190(7) Uani 1 1 d .
O7 O 0.7195(3) 0.0054(2) 0.45308(5) 0.1162(7) Uani 1 1 d .
O8 O 0.7004(2) -0.27883(16) 0.43292(4) 0.0723(4) Uani 1 1 d .
P1 P 0.69990(7) -0.10228(6) 0.418644(17) 0.06386(16) Uani 1 1 d .

loop_
_atom_site_aniso_label
_atom_site_aniso_U_11
_atom_site_aniso_U_22
_atom_site_aniso_U_33
_atom_site_aniso_U_23
_atom_site_aniso_U_13
_atom_site_aniso_U_12
C1 0.0534(9) 0.0360(9) 0.0710(12) 0.0019(8) -0.0109(9) -0.0003(9)
C2 0.0457(8) 0.0391(10) 0.0541(10) 0.0006(8) -0.0021(8) 0.0035(8)
C3 0.0481(9) 0.0369(10) 0.0598(11) -0.0018(8) -0.0067(8) -0.0025(8)
C4 0.0552(9) 0.0375(10) 0.0524(10) 0.0022(8) -0.0012(8) 0.0044(8)
C5 0.0486(9) 0.0487(11) 0.0520(10) -0.0025(8) -0.0051(8) 0.0022(8)
C6 0.0540(11) 0.0470(11) 0.0688(12) 0.0004(9) -0.0062(9) -0.0081(9)
C7 0.0552(9) 0.0381(10) 0.0745(13) 0.0101(9) -0.0043(10) -0.0011(8)
C8 0.0746(12) 0.0541(13) 0.0989(18) 0.0236(12) -0.0194(12) -0.0152(11)
C9 0.0547(10) 0.0789(15) 0.0786(14) -0.0039(12) -0.0183(10) -0.0096(11)
C10 0.0529(9) 0.0448(11) 0.0969(16) 0.0147(10) -0.0177(10) -0.0048(9)
C11 0.0525(9) 0.0398(10) 0.0705(12) 0.0083(9) -0.0128(9) -0.0033(8)
C12 0.0557(9) 0.0370(10) 0.0555(10) 0.0078(8) -0.0060(8) -0.0044(8)
C13 0.0616(10) 0.0411(10) 0.0798(14) -0.0027(9) -0.0143(10) -0.0039(9)
C14 0.0732(12) 0.126(2) 0.0823(16) -0.0387(16) 0.0035(13) -0.0005(15)
C15 0.168(3) 0.169(4) 0.0747(19) -0.005(2) -0.034(2) 0.037(3)
C16 0.166(3) 0.131(3) 0.101(2) -0.027(2) -0.031(2) -0.016(3)
C17 0.181(3) 0.080(2) 0.256(5) 0.059(3) 0.084(3) 0.058(2)
C18 0.238(4) 0.080(2) 0.165(3) 0.022(2) 0.051(3) 0.060(3)
N1 0.0793(11) 0.0779(14) 0.0703(12) 0.0149(11) -0.0030(9) -0.0054(12)
O1 0.0857(9) 0.0396(8) 0.1438(15) 0.0156(9) -0.0525(10) -0.0097(8)
O2 0.0656(7) 0.0460(7) 0.0760(9) 0.0116(7) -0.0197(7) -0.0047(6)
O3 0.0612(7) 0.0605(9) 0.0714(9) 0.0031(7) -0.0236(7) -0.0046(7)
O4 0.0493(6) 0.0929(12) 0.1278(13) 0.0508(10) -0.0062(8) -0.0112(8)
O5 0.182(2) 0.1363(19) 0.0887(14) -0.0282(13) 0.0434(14) -0.0157(18)
O6 0.1239(15) 0.0966(15) 0.1364(17) 0.0488(13) 0.0360(13) -0.0129(12)
O7 0.1629(16) 0.0705(11) 0.1152(14) -0.0075(10) -0.0857(13) 0.0048(11)
O8 0.0831(8) 0.0487(8) 0.0850(10) 0.0195(7) -0.0078(8) 0.0094(8)
P1 0.0628(3) 0.0480(3) 0.0807(4) 0.0176(3) -0.0240(3) -0.0047(3)

loop_
_atom_type_symbol
_atom_type_description
_atom_type_scat_dispersion_real
_atom_type_scat_dispersion_imag
_atom_type_scat_source
C C 0.0033 0.0016 'International Tables Vol C Tables 4.2.6.8 and 6.1.1.4'
H H 0.0000 0.0000 'International Tables Vol C Tables 4.2.6.8 and 6.1.1.4'
N N 0.0061 0.0033 'International Tables Vol C Tables 4.2.6.8 and 6.1.1.4'
O O 0.0106 0.0060 'International Tables Vol C Tables 4.2.6.8 and 6.1.1.4'
P P 0.1023 0.0942 'International Tables Vol C Tables 4.2.6.8 and 6.1.1.4'

loop_
_geom_angle_atom_site_label_1
_geom_angle_atom_site_label_2
_geom_angle_atom_site_label_3
_geom_angle
O1 C1 C2 121.01(16)
O1 C1 C10 120.31(16)
C2 C1 C10 118.62(16)
C7 C2 C3 118.70(15)
C7 C2 C1 123.28(16)
C3 C2 C1 118.00(15)
C4 C3 C2 120.72(16)
C4 C3 H3 119.6
C2 C3 H3 119.6
O2 C4 C3 124.97(16)
O2 C4 C5 115.31(15)
C3 C4 C5 119.71(16)
O3 C5 C6 125.06(15)
O3 C5 C4 115.16(15)
C6 C5 C4 119.76(16)
C5 C6 C7 120.39(17)
C5 C6 H6 119.8
C7 C6 H6 119.8
C2 C7 C6 120.71(17)
C2 C7 H7 119.6
C6 C7 H7 119.6
O2 C8 H8A 109.5
O2 C8 H8B 109.5
H8A C8 H8B 109.5
O2 C8 H8C 109.5
H8A C8 H8C 109.5
H8B C8 H8C 109.5
O3 C9 H9A 109.5
O3 C9 H9B 109.5
H9A C9 H9B 109.5
O3 C9 H9C 109.5
H9A C9 H9C 109.5
H9B C9 H9C 109.5
C1 C10 C11 113.13(15)
C1 C10 H10A 109.0
C11 C10 H10A 109.0
C1 C10 H10B 109.0
C11 C10 H10B 109.0
H10A C10 H10B 107.8
C12 C11 C10 113.09(15)
C12 C11 H11A 109.0
C10 C11 H11A 109.0
C12 C11 H11B 109.0
C10 C11 H11B 109.0
H11A C11 H11B 107.8
C13 C12 C11 115.74(15)
C13 C12 N1 106.48(15)
C11 C12 N1 107.55(15)
C13 C12 P1 110.19(12)
C11 C12 P1 109.69(11)
N1 C12 P1 106.73(11)
C12 C13 C14 113.69(17)
C12 C13 H13A 108.8
C14 C13 H13A 108.8
C12 C13 H13B 108.8
C14 C13 H13B 108.8
H13A C13 H13B 107.7
C13 C14 H14A 109.5
C13 C14 H14B 109.5
H14A C14 H14B 109.5
C13 C14 H14C 109.5
H14A C14 H14C 109.5
H14B C14 H14C 109.5
C16 C15 O7 116.7(3)
C16 C15 H15A 108.1
O7 C15 H15A 108.1
C16 C15 H15B 108.1
O7 C15 H15B 108.1
H15A C15 H15B 107.3
C15 C16 H16A 109.5
C15 C16 H16B 109.5
H16A C16 H16B 109.5
C15 C16 H16C 109.5
H16A C16 H16C 109.5
H16B C16 H16C 109.5
C18 C17 O8 121.6(3)
C18 C17 H17A 106.9
O8 C17 H17A 106.9
C18 C17 H17B 106.9
O8 C17 H17B 106.9
H17A C17 H17B 106.7
C17 C18 H18A 109.5
C17 C18 H18B 109.5
H18A C18 H18B 109.5
C17 C18 H18C 109.5
H18A C18 H18C 109.5
H18B C18 H18C 109.5
O6 N1 O5 123.5(2)
O6 N1 C12 118.2(2)
O5 N1 C12 118.2(2)
C4 O2 C8 116.96(14)
C5 O3 C9 117.44(15)
C15 O7 P1 129.1(2)
C17 O8 P1 124.99(17)
O4 P1 O7 114.52(12)
O4 P1 O8 115.66(9)
O7 P1 O8 106.31(10)
O4 P1 C12 111.27(8)
O7 P1 C12 103.02(10)
O8 P1 C12 104.88(8)

loop_
_geom_bond_atom_site_label_1
_geom_bond_atom_site_label_2
_geom_bond_distance
C1 O1 1.207(2)
C1 C2 1.482(2)
C1 C10 1.503(2)
C2 C7 1.382(2)
C2 C3 1.404(2)
C3 C4 1.373(2)
C3 H3 0.9500
C4 O2 1.368(2)
C4 C5 1.402(2)
C5 O3 1.3687(19)
C5 C6 1.373(3)
C6 C7 1.385(2)
C6 H6 0.9500
C7 H7 0.9500
C8 O2 1.416(2)
C8 H8A 0.9800
C8 H8B 0.9800
C8 H8C 0.9800
C9 O3 1.432(2)
C9 H9A 0.9800
C9 H9B 0.9800
C9 H9C 0.9800
C10 C11 1.525(2)
C10 H10A 0.9900
C10 H10B 0.9900
C11 C12 1.525(2)
C11 H11A 0.9900
C11 H11B 0.9900
C12 C13 1.510(2)
C12 N1 1.551(2)
C12 P1 1.8527(17)
C13 C14 1.520(3)
C13 H13A 0.9900
C13 H13B 0.9900
C14 H14A 0.9800
C14 H14B 0.9800
C14 H14C 0.9800
C15 C16 1.361(4)
C15 O7 1.366(3)
C15 H15A 0.9900
C15 H15B 0.9900
C16 H16A 0.9800
C16 H16B 0.9800
C16 H16C 0.9800
C17 C18 1.265(4)
C17 O8 1.430(3)
C17 H17A 0.9900
C17 H17B 0.9900
C18 H18A 0.9800
C18 H18B 0.9800
C18 H18C 0.9800
N1 O6 1.206(2)
N1 O5 1.210(3)
O4 P1 1.4556(16)
O7 P1 1.5411(19)
O8 P1 1.5584(14)

loop_
_geom_torsion_atom_site_label_1
_geom_torsion_atom_site_label_2
_geom_torsion_atom_site_label_3
_geom_torsion_atom_site_label_4
_geom_torsion
O1 C1 C2 C7 -178.47(19)
C10 C1 C2 C7 4.4(3)
O1 C1 C2 C3 3.0(3)
C10 C1 C2 C3 -174.19(18)
C7 C2 C3 C4 -0.7(3)
C1 C2 C3 C4 177.95(16)
C2 C3 C4 O2 -178.92(16)
C2 C3 C4 C5 0.2(3)
O2 C4 C5 O3 0.7(2)
C3 C4 C5 O3 -178.53(16)
O2 C4 C5 C6 179.53(17)
C3 C4 C5 C6 0.3(3)
O3 C5 C6 C7 178.37(17)
C4 C5 C6 C7 -0.4(3)
C3 C2 C7 C6 0.6(3)
C1 C2 C7 C6 -177.91(18)
C5 C6 C7 C2 -0.1(3)
O1 C1 C10 C11 -9.8(3)
C2 C1 C10 C11 167.36(17)
C1 C10 C11 C12 -177.10(17)
C10 C11 C12 C13 50.5(2)
C10 C11 C12 N1 -68.4(2)
C10 C11 C12 P1 175.89(15)
C11 C12 C13 C14 54.2(2)
N1 C12 C13 C14 173.64(16)
P1 C12 C13 C14 -70.98(19)
C13 C12 N1 O6 28.6(2)
C11 C12 N1 O6 153.29(19)
P1 C12 N1 O6 -89.1(2)
C13 C12 N1 O5 -151.8(2)
C11 C12 N1 O5 -27.2(2)
P1 C12 N1 O5 90.5(2)
C3 C4 O2 C8 -6.1(3)
C5 C4 O2 C8 174.78(16)
C6 C5 O3 C9 1.5(3)
C4 C5 O3 C9 -179.74(16)
C16 C15 O7 P1 177.4(3)
C18 C17 O8 P1 175.7(4)
C15 O7 P1 O4 -102.5(3)
C15 O7 P1 O8 26.5(3)
C15 O7 P1 C12 136.5(3)
C17 O8 P1 O4 -6.6(3)
C17 O8 P1 O7 -134.9(3)
C17 O8 P1 C12 116.4(3)
C13 C12 P1 O4 71.46(15)
C11 C12 P1 O4 -57.08(16)
N1 C12 P1 O4 -173.32(14)
C13 C12 P1 O7 -165.37(14)
C11 C12 P1 O7 66.08(15)
N1 C12 P1 O7 -50.15(15)
C13 C12 P1 O8 -54.29(15)
C11 C12 P1 O8 177.17(13)
N1 C12 P1 O8 60.93(14)
